data_7022309
loop_
_publ_author_name
'Basu Baul, Tushar S.'
'Kundu, Sajal'
'Mitra, Sivaprasad'
'H\"opfl, Herbert'
'Tiekink, Edward R. T.'
'Linden, Anthony'

_publ_section_title
;
 The influence of counter ion and ligand methyl substitution on the
 solid-state structures and photophysical properties of mercury(II)
 complexes with (E)-N-(pyridin-2-ylmethylidene)arylamines.
;
_journal_issue 5
_journal_name_full 'Dalton transactions (Cambridge, England : 2003)'
_journal_page_first 1905
_journal_page_last 1920
_journal_paper_doi 10.1039/c2dt32283h
_journal_volume 42
_journal_year 2013
_chemical_formula_moiety 'C26 H24 Cl4 Hg2 N4'
_chemical_formula_sum 'C26 H24 Cl4 Hg2 N4'
_chemical_formula_weight 935.47
_chemical_name_systematic
;
?
;
_space_group_IT_number 14
_symmetry_cell_setting monoclinic
_symmetry_space_group_name_Hall '-P 2ybc'
_symmetry_space_group_name_H-M 'P 1 21/c 1'
_atom_sites_solution_hydrogens geom
_atom_sites_solution_primary direct
_atom_sites_solution_secondary difmap
_audit_creation_method SHELXL-97
_cell_angle_alpha 90.00
_cell_angle_beta 95.221(2)
_cell_angle_gamma 90.00
_cell_formula_units_Z 2
_cell_length_a 7.7944(9)
_cell_length_b 8.4673(10)
_cell_length_c 21.336(2)
_cell_measurement_reflns_used 5329
_cell_measurement_temperature 293(2)
_cell_measurement_theta_max 27.72
_cell_measurement_theta_min 2.59
_cell_volume 1402.3(3)
_computing_cell_refinement 'Bruker SAINT'
_computing_data_collection 'Bruker SMART'
_computing_data_reduction 'Bruker SAINT'
_computing_molecular_graphics 'Bruker SHELXTL'
_computing_publication_material 'Bruker SHELXTL'
_computing_structure_refinement 'SHELXL-97 (Sheldrick, 1997)'
_computing_structure_solution 'SHELXS-97 (Sheldrick, 1990)'
_diffrn_ambient_temperature 293(2)
_diffrn_measured_fraction_theta_full 0.996
_diffrn_measured_fraction_theta_max 0.996
_diffrn_measurement_device_type 'CCD area detector'
_diffrn_measurement_method 'phi and omega scans'
_diffrn_radiation_monochromator graphite
_diffrn_radiation_source 'fine-focus sealed tube'
_diffrn_radiation_type MoK\a
_diffrn_radiation_wavelength 0.71073
_diffrn_reflns_av_R_equivalents 0.0536
_diffrn_reflns_av_sigmaI/netI 0.0395
_diffrn_reflns_limit_h_max 9
_diffrn_reflns_limit_h_min -9
_diffrn_reflns_limit_k_max 10
_diffrn_reflns_limit_k_min -10
_diffrn_reflns_limit_l_max 25
_diffrn_reflns_limit_l_min -25
_diffrn_reflns_number 12935
_diffrn_reflns_theta_full 25.00
_diffrn_reflns_theta_max 25.00
_diffrn_reflns_theta_min 2.59
_exptl_absorpt_coefficient_mu 11.339
_exptl_absorpt_correction_T_max 0.18
_exptl_absorpt_correction_T_min 0.08
_exptl_absorpt_correction_type multi-scan
_exptl_absorpt_process_details SADABS
_exptl_crystal_colour yellow
_exptl_crystal_density_diffrn 2.216
_exptl_crystal_density_method 'not measured'
_exptl_crystal_description 'rectangular prism'
_exptl_crystal_F_000 872
_exptl_crystal_size_max 0.46
_exptl_crystal_size_mid 0.34
_exptl_crystal_size_min 0.23
_refine_diff_density_max 1.073
_refine_diff_density_min -1.149
_refine_diff_density_rms 0.119
_refine_ls_extinction_method none
_refine_ls_goodness_of_fit_ref 0.964
_refine_ls_hydrogen_treatment constr
_refine_ls_matrix_type full
_refine_ls_number_parameters 164
_refine_ls_number_reflns 2465
_refine_ls_number_restraints 0
_refine_ls_restrained_S_all 0.964
_refine_ls_R_factor_all 0.0347
_refine_ls_R_factor_gt 0.0289
_refine_ls_shift/su_max 0.001
_refine_ls_shift/su_mean 0.000
_refine_ls_structure_factor_coef Fsqd
_refine_ls_weighting_details 'calc w=1/[\s^2^(Fo^2^)+(0.0338P)^2^+0.0000P] where P=(Fo^2^+2Fc^2^)/3'
_refine_ls_weighting_scheme calc
_refine_ls_wR_factor_gt 0.0617
_refine_ls_wR_factor_ref 0.0631
_reflns_number_gt 2096
_reflns_number_total 2465
_reflns_threshold_expression I>2\s(I)
_cod_data_source_file c2dt32283h.txt
_cod_data_source_block 5
_cod_depositor_comments
;
The following automatic conversions were performed:

'_symmetry_cell_setting' value 'Monoclinic' changed to 'monoclinic'
according to /home/saulius/struct/CIF-dictionaries/cif_core.dic
dictionary named 'cif_core.dic' version 2.4.2 from 2011-04-26.

Automatic conversion script
Id: cif_fix_values 1891 2012-01-12 08:04:46Z andrius 
;
_cod_original_sg_symbol_H-M 'P 21/c'
_cod_database_code 7022309

loop_
_symmetry_equiv_pos_as_xyz
'x, y, z'
'-x, y+1/2, -z+1/2'
'-x, -y, -z'
'x, -y-1/2, z-1/2'

loop_
_atom_site_label
_atom_site_type_symbol
_atom_site_fract_x
_atom_site_fract_y
_atom_site_fract_z
_atom_site_U_iso_or_equiv
_atom_site_adp_type
_atom_site_occupancy
_atom_site_symmetry_multiplicity
_atom_site_calc_flag
_atom_site_refinement_flags
Hg1 Hg 0.18187(2) 0.34843(2) 0.041888(10) 0.04664(10) Uani 1 1 d .
Cl1 Cl 0.05977(18) 0.59641(17) 0.07268(8) 0.0585(4) Uani 1 1 d .
Cl2 Cl 0.03199(17) 0.13062(15) 0.08798(7) 0.0528(4) Uani 1 1 d .
N1 N 0.3480(5) 0.2371(5) -0.02857(19) 0.0385(10) Uani 1 1 d .
N2 N 0.4908(5) 0.3665(4) 0.0844(2) 0.0385(10) Uani 1 1 d .
C1 C 0.5173(6) 0.2251(5) -0.0115(2) 0.0346(11) Uani 1 1 d .
C2 C 0.6246(7) 0.1404(5) -0.0456(3) 0.0438(13) Uani 1 1 d .
H2 H 0.7415 0.1328 -0.0326 0.053 Uiso 1 1 calc R
C3 C 0.5563(7) 0.0656(6) -0.1003(3) 0.0497(13) Uani 1 1 d .
H3 H 0.6268 0.0068 -0.1244 0.060 Uiso 1 1 calc R
C4 C 0.3842(7) 0.0797(6) -0.1182(3) 0.0527(14) Uani 1 1 d .
H4 H 0.3360 0.0322 -0.1550 0.063 Uiso 1 1 calc R
C5 C 0.2834(7) 0.1654(5) -0.0808(3) 0.0472(14) Uani 1 1 d .
H5 H 0.1659 0.1733 -0.0926 0.057 Uiso 1 1 calc R
C6 C 0.5875(6) 0.3031(5) 0.0471(2) 0.0405(12) Uani 1 1 d .
H6 H 0.7062 0.3059 0.0568 0.049 Uiso 1 1 calc R
C7 C 0.5635(6) 0.4394(5) 0.1412(2) 0.0366(11) Uani 1 1 d .
C8 C 0.7302(7) 0.4126(6) 0.1672(3) 0.0489(13) Uani 1 1 d .
H8 H 0.7996 0.3415 0.1479 0.059 Uiso 1 1 calc R
C9 C 0.7952(7) 0.4896(7) 0.2211(3) 0.0542(15) Uani 1 1 d .
C10 C 0.6895(7) 0.5937(7) 0.2497(3) 0.0532(14) Uani 1 1 d .
H10 H 0.7319 0.6479 0.2857 0.064 Uiso 1 1 calc R
C11 C 0.5245(8) 0.6172(6) 0.2254(3) 0.0574(15) Uani 1 1 d .
H11 H 0.4548 0.6867 0.2453 0.069 Uiso 1 1 calc R
C12 C 0.4588(7) 0.5400(6) 0.1718(2) 0.0499(13) Uani 1 1 d .
H12 H 0.3446 0.5553 0.1562 0.060 Uiso 1 1 calc R
C13 C 0.9782(8) 0.4585(10) 0.2480(4) 0.097(3) Uani 1 1 d .
H13A H 0.9775 0.3910 0.2841 0.146 Uiso 1 1 calc R
H13B H 1.0331 0.5567 0.2601 0.146 Uiso 1 1 calc R
H13C H 1.0404 0.4080 0.2167 0.146 Uiso 1 1 calc R

loop_
_atom_site_aniso_label
_atom_site_aniso_U_11
_atom_site_aniso_U_22
_atom_site_aniso_U_33
_atom_site_aniso_U_23
_atom_site_aniso_U_13
_atom_site_aniso_U_12
Hg1 0.03578(14) 0.05047(15) 0.05425(18) 0.00395(10) 0.00726(11) 0.00652(9)
Cl1 0.0514(8) 0.0563(8) 0.0656(10) -0.0054(7) -0.0075(7) 0.0191(6)
Cl2 0.0428(7) 0.0541(8) 0.0624(10) 0.0131(6) 0.0101(7) 0.0037(6)
N1 0.034(2) 0.039(2) 0.042(3) -0.0004(19) 0.001(2) 0.0036(17)
N2 0.037(2) 0.040(2) 0.038(3) 0.0019(18) 0.003(2) 0.0027(17)
C1 0.028(2) 0.036(2) 0.040(3) 0.005(2) 0.003(2) 0.002(2)
C2 0.033(3) 0.051(3) 0.048(4) 0.007(3) 0.005(3) 0.009(2)
C3 0.049(3) 0.056(3) 0.046(4) -0.003(3) 0.011(3) 0.007(3)
C4 0.054(3) 0.055(3) 0.048(4) -0.011(3) -0.001(3) 0.007(3)
C5 0.041(3) 0.052(3) 0.046(4) 0.000(3) -0.005(3) 0.002(2)
C6 0.029(3) 0.051(3) 0.042(3) 0.004(2) 0.004(2) 0.000(2)
C7 0.036(3) 0.039(3) 0.035(3) 0.005(2) 0.003(2) 0.000(2)
C8 0.043(3) 0.060(3) 0.044(4) -0.007(3) 0.004(3) 0.009(3)
C9 0.049(3) 0.078(4) 0.036(3) -0.003(3) 0.006(3) -0.003(3)
C10 0.058(4) 0.062(3) 0.039(3) -0.002(3) 0.001(3) -0.005(3)
C11 0.063(4) 0.065(4) 0.044(4) -0.008(3) 0.006(3) 0.014(3)
C12 0.045(3) 0.063(3) 0.041(3) -0.002(3) -0.003(3) 0.009(3)
C13 0.059(4) 0.151(7) 0.076(5) -0.041(5) -0.024(4) 0.023(4)

loop_
_atom_type_symbol
_atom_type_description
_atom_type_scat_dispersion_real
_atom_type_scat_dispersion_imag
_atom_type_scat_source
C C 0.0033 0.0016 'International Tables Vol C Tables 4.2.6.8 and 6.1.1.4'
H H 0.0000 0.0000 'International Tables Vol C Tables 4.2.6.8 and 6.1.1.4'
N N 0.0061 0.0033 'International Tables Vol C Tables 4.2.6.8 and 6.1.1.4'
Cl Cl 0.1484 0.1585 'International Tables Vol C Tables 4.2.6.8 and 6.1.1.4'
Hg Hg -2.3894 9.2266 'International Tables Vol C Tables 4.2.6.8 and 6.1.1.4'

loop_
_geom_angle_atom_site_label_1
_geom_angle_atom_site_label_2
_geom_angle_atom_site_label_3
_geom_angle
_geom_angle_site_symmetry_3
N1 Hg1 Cl1 143.12(11) .
N1 Hg1 Cl2 105.99(11) .
Cl1 Hg1 Cl2 109.40(5) .
N1 Hg1 N2 71.22(14) .
Cl1 Hg1 N2 103.76(9) .
Cl2 Hg1 N2 112.40(9) .
N1 Hg1 Cl1 83.02(10) 3_565
Cl1 Hg1 Cl1 81.49(5) 3_565
Cl2 Hg1 Cl1 99.15(5) 3_565
N2 Hg1 Cl1 143.45(10) 3_565
Hg1 Cl1 Hg1 98.51(5) 3_565
C5 N1 C1 118.8(4) .
C5 N1 Hg1 123.3(3) .
C1 N1 Hg1 117.2(3) .
C6 N2 C7 120.3(4) .
C6 N2 Hg1 110.7(3) .
C7 N2 Hg1 128.9(3) .
N1 C1 C2 122.1(5) .
N1 C1 C6 118.5(4) .
C2 C1 C6 119.4(4) .
C1 C2 C3 118.8(5) .
C1 C2 H2 120.6 .
C3 C2 H2 120.6 .
C4 C3 C2 119.1(5) .
C4 C3 H3 120.5 .
C2 C3 H3 120.5 .
C3 C4 C5 118.8(5) .
C3 C4 H4 120.6 .
C5 C4 H4 120.6 .
N1 C5 C4 122.4(5) .
N1 C5 H5 118.8 .
C4 C5 H5 118.8 .
N2 C6 C1 121.9(5) .
N2 C6 H6 119.1 .
C1 C6 H6 119.1 .
C12 C7 C8 119.0(5) .
C12 C7 N2 117.4(4) .
C8 C7 N2 123.6(4) .
C9 C8 C7 121.1(5) .
C9 C8 H8 119.4 .
C7 C8 H8 119.4 .
C8 C9 C10 118.7(5) .
C8 C9 C13 119.7(5) .
C10 C9 C13 121.6(5) .
C11 C10 C9 120.4(5) .
C11 C10 H10 119.8 .
C9 C10 H10 119.8 .
C10 C11 C12 121.1(5) .
C10 C11 H11 119.5 .
C12 C11 H11 119.5 .
C11 C12 C7 119.6(5) .
C11 C12 H12 120.2 .
C7 C12 H12 120.2 .
C9 C13 H13A 109.5 .
C9 C13 H13B 109.5 .
H13A C13 H13B 109.5 .
C9 C13 H13C 109.5 .
H13A C13 H13C 109.5 .
H13B C13 H13C 109.5 .

loop_
_geom_bond_atom_site_label_1
_geom_bond_atom_site_label_2
_geom_bond_distance
_geom_bond_site_symmetry_2
Hg1 N1 2.276(4) .
Hg1 Cl1 2.4207(14) .
Hg1 Cl2 2.4376(13) .
Hg1 N2 2.500(4) .
Hg1 Cl1 2.9836(15) 3_565
Cl1 Hg1 2.9837(15) 3_565
N1 C5 1.328(7) .
N1 C1 1.340(5) .
N2 C6 1.265(6) .
N2 C7 1.429(6) .
C1 C2 1.363(7) .
C1 C6 1.473(7) .
C2 C3 1.391(7) .
C2 H2 0.9300 .
C3 C4 1.366(7) .
C3 H3 0.9300 .
C4 C5 1.376(7) .
C4 H4 0.9300 .
C5 H5 0.9300 .
C6 H6 0.9300 .
C7 C12 1.384(7) .
C7 C8 1.384(7) .
C8 C9 1.378(7) .
C8 H8 0.9300 .
C9 C10 1.385(8) .
C9 C13 1.511(8) .
C10 C11 1.356(8) .
C10 H10 0.9300 .
C11 C12 1.376(7) .
C11 H11 0.9300 .
C12 H12 0.9300 .
C13 H13A 0.9600 .
C13 H13B 0.9600 .
C13 H13C 0.9600 .

loop_
_geom_torsion_atom_site_label_1
_geom_torsion_atom_site_label_2
_geom_torsion_atom_site_label_3
_geom_torsion_atom_site_label_4
_geom_torsion
_geom_torsion_site_symmetry_1
_geom_torsion_site_symmetry_4
N1 Hg1 Cl1 Hg1 66.16(17) . 3_565
Cl2 Hg1 Cl1 Hg1 -96.76(6) . 3_565
N2 Hg1 Cl1 Hg1 143.10(10) . 3_565
Cl1 Hg1 Cl1 Hg1 0.0 3_565 3_565
Cl1 Hg1 N1 C5 -96.5(4) . .
Cl2 Hg1 N1 C5 66.7(4) . .
N2 Hg1 N1 C5 175.5(4) . .
Cl1 Hg1 N1 C5 -30.8(4) 3_565 .
Cl1 Hg1 N1 C1 93.0(4) . .
Cl2 Hg1 N1 C1 -103.7(3) . .
N2 Hg1 N1 C1 5.0(3) . .
Cl1 Hg1 N1 C1 158.7(3) 3_565 .
N1 Hg1 N2 C6 -1.2(3) . .
Cl1 Hg1 N2 C6 -143.1(3) . .
Cl2 Hg1 N2 C6 98.9(3) . .
Cl1 Hg1 N2 C6 -48.8(4) 3_565 .
N1 Hg1 N2 C7 176.9(4) . .
Cl1 Hg1 N2 C7 35.0(4) . .
Cl2 Hg1 N2 C7 -83.1(4) . .
Cl1 Hg1 N2 C7 129.3(3) 3_565 .
C5 N1 C1 C2 -0.6(7) . .
Hg1 N1 C1 C2 170.2(4) . .
C5 N1 C1 C6 -179.1(4) . .
Hg1 N1 C1 C6 -8.3(6) . .
N1 C1 C2 C3 0.7(7) . .
C6 C1 C2 C3 179.2(4) . .
C1 C2 C3 C4 0.2(8) . .
C2 C3 C4 C5 -1.1(8) . .
C1 N1 C5 C4 -0.3(8) . .
Hg1 N1 C5 C4 -170.6(4) . .
C3 C4 C5 N1 1.2(8) . .
C7 N2 C6 C1 179.2(4) . .
Hg1 N2 C6 C1 -2.5(6) . .
N1 C1 C6 N2 7.4(7) . .
C2 C1 C6 N2 -171.2(5) . .
C6 N2 C7 C12 164.0(5) . .
Hg1 N2 C7 C12 -13.9(6) . .
C6 N2 C7 C8 -17.1(7) . .
Hg1 N2 C7 C8 165.0(4) . .
C12 C7 C8 C9 -2.9(8) . .
N2 C7 C8 C9 178.2(5) . .
C7 C8 C9 C10 0.8(8) . .
C7 C8 C9 C13 -179.5(6) . .
C8 C9 C10 C11 1.0(9) . .
C13 C9 C10 C11 -178.7(6) . .
C9 C10 C11 C12 -0.7(9) . .
C10 C11 C12 C7 -1.5(9) . .
C8 C7 C12 C11 3.3(8) . .
N2 C7 C12 C11 -177.8(5) . .
